data_7027129
loop_
_publ_author_name
'Carr, Jonathan D.'
'Coles, Simon J.'
'Hassan, William W.'
'Hursthouse, Michael B.'
'Malik, K. M. Abdul'
'Tucker, James H. R.'

_publ_section_title
;
 The effect of protonation on the spectroscopic and redox properties of a
 series of ferrocenoyl derivatives
;
_journal_issue 1
_journal_name_full 'Journal of the Chemical Society, Dalton Transactions'
_journal_page_first 57
_journal_paper_doi 10.1039/a807453d
_journal_year 1999
_chemical_formula_sum 'C24 H22 Fe N4 O2'
_chemical_formula_weight 454.31
_chemical_name_systematic 1.1'-Bis[(pyridylmethlyamino)carbonyl]ferrocene
_space_group_IT_number 2
_symmetry_space_group_name_Hall '-P 1'
_symmetry_space_group_name_H-M 'P -1'
_atom_sites_solution_hydrogens geom
_atom_sites_solution_primary direct
_atom_sites_solution_secondary difmap
_audit_creation_method SHELXL
_cell_angle_alpha 106.01(3)
_cell_angle_beta 98.80(3)
_cell_angle_gamma 113.58(3)
_cell_formula_units_Z 2
_cell_length_a 8.894(2)
_cell_length_b 9.855(2)
_cell_length_c 13.892(3)
_cell_measurement_reflns_used 50
_cell_measurement_temperature 150(2)
_cell_volume 1023.6(6)
_computing_cell_refinement 'REFINE in MADNES'
_computing_data_collection 'MADNES (Pflugrath, 1989) '
_computing_data_reduction ABSURD
_computing_molecular_graphics 'CAMERON (Pearce, Watkin, 1996) '
_computing_structure_refinement 'SHELXL-92 (Sheldrick, 1993)'
_computing_structure_solution 'SHELXS-86 (Sheldrick, 1990)'
_diffrn_ambient_temperature 150(2)
_diffrn_measurement_device 'FAST TV Area detector    '
_diffrn_measurement_method 'Phi scans                 '
_diffrn_radiation_monochromator graphite
_diffrn_radiation_source 'Nonius rotating anode generator'
_diffrn_radiation_type MoK\a
_diffrn_radiation_wavelength 0.71069
_diffrn_reflns_av_R_equivalents 0.0800
_diffrn_reflns_av_sigmaI/netI 0.1394
_diffrn_reflns_limit_h_max 10
_diffrn_reflns_limit_h_min -9
_diffrn_reflns_limit_k_max 11
_diffrn_reflns_limit_k_min -11
_diffrn_reflns_limit_l_max 15
_diffrn_reflns_limit_l_min -12
_diffrn_reflns_number 4328
_diffrn_reflns_theta_max 25.02
_diffrn_reflns_theta_min 2.36
_exptl_absorpt_coefficient_mu 0.767
_exptl_absorpt_correction_type DIFABS
_exptl_crystal_colour orange
_exptl_crystal_density_diffrn 1.474
_exptl_crystal_description block
_exptl_crystal_F_000 472
_exptl_crystal_size_max 0.20
_exptl_crystal_size_mid 0.16
_exptl_crystal_size_min 0.12
_refine_diff_density_max 0.399
_refine_diff_density_min -0.348
_refine_diff_density_rms 0.081
_refine_ls_extinction_method none
_refine_ls_goodness_of_fit_all 0.723
_refine_ls_goodness_of_fit_obs 0.831
_refine_ls_hydrogen_treatment 'riding model '
_refine_ls_matrix_type full
_refine_ls_number_parameters 280
_refine_ls_number_reflns 2804
_refine_ls_number_restraints 6
_refine_ls_restrained_S_all 0.725
_refine_ls_restrained_S_obs 0.833
_refine_ls_R_factor_all 0.0558
_refine_ls_R_factor_obs 0.0399
_refine_ls_shift/esd_max -0.000
_refine_ls_shift/esd_mean 0.000
_refine_ls_structure_factor_coef Fsqd
_refine_ls_weighting_details 'w=1/[\s^2^(Fo^2^)+(0.0433P)^2^+0.0000P] where P=(Fo^2^+2Fc^2^)/3'
_refine_ls_weighting_scheme calc
_refine_ls_wR_factor_all 0.0993
_refine_ls_wR_factor_obs 0.0955
_reflns_number_observed 2036
_reflns_number_total 2804
_reflns_observed_criterion >2sigma(I)
_cod_data_source_file 807453Dsup1.cif
_cod_data_source_block s92
_cod_depositor_comments
;
The following automatic conversions were performed:

'_refine_ls_weighting_scheme' value 'calc
w=1/[\s^2^(Fo^2^)+(0.0433P)^2^+0.0000P] where P=(Fo^2^+2Fc^2^)/3' was
changed to 'calc'. New tag '_refine_ls_weighting_details' was
created. The value of the new tag was set to
'w=1/[\s^2^(Fo^2^)+(0.0433P)^2^+0.0000P] where P=(Fo^2^+2Fc^2^)/3'.

Automatic conversion script
Id: cif_fix_values 3143 2015-03-26 13:38:13Z robertas 
;
_cod_original_cell_volume 1023.6(4)
_cod_original_sg_symbol_H-M P-1
_cod_database_code 7027129

loop_
_symmetry_equiv_pos_as_xyz
'x, y, z'
'-x, -y, -z'

loop_
_atom_site_aniso_label
_atom_site_aniso_U_11
_atom_site_aniso_U_22
_atom_site_aniso_U_33
_atom_site_aniso_U_23
_atom_site_aniso_U_13
_atom_site_aniso_U_12
Fe1 0.0183(4) 0.0181(4) 0.0120(3) 0.0055(3) 0.0022(3) 0.0086(3)
O1 0.023(2) 0.017(2) 0.029(2) -0.0022(14) 0.0036(14) 0.005(2)
O2 0.028(2) 0.013(2) 0.0188(14) 0.0016(13) 0.0032(13) 0.0095(15)
N1 0.016(2) 0.014(2) 0.019(2) 0.006(2) 0.002(2) 0.003(2)
N2 0.021(2) 0.021(2) 0.017(2) 0.008(2) 0.007(2) 0.011(2)
N3 0.013(2) 0.011(2) 0.017(2) 0.0045(14) 0.004(2) 0.004(2)
N4 0.022(2) 0.018(2) 0.015(2) 0.004(2) 0.004(2) 0.005(2)
C1 0.019(3) 0.024(3) 0.006(2) 0.006(2) 0.004(2) 0.009(2)
C2 0.020(3) 0.022(3) 0.009(2) 0.007(2) 0.002(2) 0.005(2)
C3 0.024(3) 0.036(3) 0.012(2) 0.014(2) 0.005(2) 0.015(2)
C4 0.034(3) 0.025(3) 0.017(2) 0.015(2) 0.009(2) 0.015(2)
C5 0.017(3) 0.020(3) 0.018(2) 0.010(2) 0.005(2) 0.004(2)
C6 0.013(2) 0.019(2) 0.007(2) 0.006(2) 0.004(2) 0.007(2)
C7 0.020(3) 0.029(3) 0.014(2) 0.013(2) 0.005(2) 0.014(2)
C8 0.018(3) 0.027(3) 0.017(2) 0.010(2) 0.003(2) 0.005(2)
C9 0.021(3) 0.044(3) 0.010(2) 0.009(2) 0.005(2) 0.019(3)
C10 0.026(3) 0.023(3) 0.014(2) 0.005(2) 0.004(2) 0.012(2)
C11 0.024(3) 0.020(3) 0.005(2) 0.003(2) 0.006(2) 0.008(2)
C12 0.020(3) 0.020(3) 0.020(2) 0.002(2) 0.005(2) 0.007(2)
C13 0.015(2) 0.013(2) 0.015(2) -0.001(2) -0.001(2) 0.004(2)
C14 0.028(3) 0.018(3) 0.026(2) -0.004(2) 0.001(2) 0.012(2)
C15 0.035(3) 0.015(3) 0.038(3) 0.006(2) -0.002(2) 0.013(2)
C16 0.029(3) 0.021(3) 0.027(3) 0.013(2) 0.005(2) 0.010(2)
C17 0.028(3) 0.035(3) 0.015(2) 0.008(2) 0.007(2) 0.016(2)
C18 0.025(2) 0.017(2) 0.005(2) 0.008(2) 0.006(2) 0.011(2)
C19 0.021(3) 0.023(3) 0.013(2) 0.006(2) 0.004(2) 0.010(2)
C20 0.017(3) 0.017(2) 0.013(2) 0.005(2) 0.003(2) 0.010(2)
C21 0.022(3) 0.021(3) 0.016(2) 0.005(2) -0.000(2) 0.008(2)
C22 0.026(3) 0.018(3) 0.035(3) 0.008(2) 0.007(2) 0.005(2)
C23 0.032(3) 0.025(3) 0.030(3) 0.018(2) 0.014(2) 0.008(2)
C24 0.033(3) 0.028(3) 0.014(2) 0.008(2) 0.007(2) 0.011(2)

loop_
_atom_site_label
_atom_site_type_symbol
_atom_site_fract_x
_atom_site_fract_y
_atom_site_fract_z
_atom_site_U_iso_or_equiv
_atom_site_thermal_displace_type
_atom_site_occupancy
_atom_site_calc_flag
_atom_site_refinement_flags
Fe1 Fe 0.29164(8) 0.08470(7) 0.78855(4) 0.0164(2) Uani 1 d .
O1 O 0.2199(4) 0.4253(3) 0.9543(2) 0.0274(7) Uani 1 d .
O2 O -0.1039(4) -0.2503(3) 0.5495(2) 0.0214(7) Uani 1 d .
N1 N -0.0378(4) 0.2052(4) 0.8785(2) 0.0180(8) Uani 1 d .
H1 H -0.0930(4) 0.1028(4) 0.8558(2) 0.022 Uiso 1 calc R
N2 N -0.0859(4) 0.2947(4) 0.7074(2) 0.0193(8) Uani 1 d .
N3 N -0.1438(4) -0.0341(4) 0.6076(2) 0.0148(8) Uani 1 d .
H3 H -0.0981(4) 0.0680(4) 0.6372(2) 0.018 Uiso 1 calc R
N4 N -0.3249(4) -0.1328(4) 0.7461(2) 0.0204(9) Uani 1 d .
C1 C 0.2189(5) 0.1750(5) 0.9122(3) 0.0168(10) Uani 1 d .
C2 C 0.3987(5) 0.2291(5) 0.9432(3) 0.0187(10) Uani 1 d .
H2 H 0.4831(5) 0.3350(5) 0.9704(3) 0.022 Uiso 1 calc R
C3 C 0.4275(6) 0.0953(5) 0.9258(3) 0.0226(11) Uani 1 d .
H3A H 0.5344(6) 0.0976(5) 0.9390(3) 0.027 Uiso 1 calc R
C4 C 0.2654(5) -0.0439(5) 0.8843(3) 0.0228(11) Uani 1 d .
H4 H 0.2478(5) -0.1485(5) 0.8662(3) 0.027 Uiso 1 calc R
C5 C 0.1370(5) 0.0036(5) 0.8757(3) 0.0194(10) Uani 1 d .
H5 H 0.0192(5) -0.0638(5) 0.8507(3) 0.023 Uiso 1 calc R
C6 C 0.1446(5) 0.0005(5) 0.6369(3) 0.0128(9) Uani 1 d .
C7 C 0.2324(5) 0.1706(5) 0.6787(3) 0.0189(10) Uani 1 d .
H7 H 0.1816(5) 0.2375(5) 0.6850(3) 0.023 Uiso 1 calc R
C8 C 0.4124(5) 0.2196(5) 0.7093(3) 0.0222(10) Uani 1 d .
H8 H 0.4997(5) 0.3243(5) 0.7391(3) 0.027 Uiso 1 calc R
C9 C 0.4352(6) 0.0812(5) 0.6863(3) 0.0239(11) Uani 1 d .
H9 H 0.5399(6) 0.0791(5) 0.6978(3) 0.029 Uiso 1 calc R
C10 C 0.2690(5) -0.0548(5) 0.6423(3) 0.0209(10) Uani 1 d .
H10 H 0.2464(5) -0.1609(5) 0.6209(3) 0.025 Uiso 1 calc R
C11 C 0.1350(5) 0.2789(5) 0.9160(3) 0.0177(10) Uani 1 d .
C12 C -0.1321(5) 0.2950(5) 0.8756(3) 0.0219(10) Uani 1 d .
H12A H -0.0930(5) 0.3782(5) 0.9442(3) 0.026 Uiso 1 calc R
H12B H -0.2529(5) 0.2244(5) 0.8617(3) 0.026 Uiso 1 calc R
C13 C -0.1132(5) 0.3714(5) 0.7935(3) 0.0175(10) Uani 1 d .
C14 C -0.1351(6) 0.5058(5) 0.8067(3) 0.0273(11) Uani 1 d .
H14 H -0.1550(6) 0.5551(5) 0.8673(3) 0.033 Uiso 1 calc R
C15 C -0.1264(6) 0.5650(5) 0.7268(3) 0.0316(12) Uani 1 d .
H15 H -0.1423(6) 0.6544(5) 0.7327(3) 0.038 Uiso 1 calc R
C16 C -0.0945(6) 0.4914(5) 0.6393(3) 0.0255(11) Uani 1 d .
H16 H -0.0859(6) 0.5308(5) 0.5857(3) 0.031 Uiso 1 calc R
C17 C -0.0756(5) 0.3585(5) 0.6325(3) 0.0256(11) Uani 1 d .
H17 H -0.0543(5) 0.3088(5) 0.5727(3) 0.031 Uiso 1 calc R
C18 C -0.0441(5) -0.1054(5) 0.5949(3) 0.0147(10) Uani 1 d U
C19 C -0.3299(5) -0.1298(5) 0.5709(3) 0.0190(10) Uani 1 d .
H19A H -0.3625(5) -0.2095(5) 0.5017(3) 0.023 Uiso 1 calc R
H19B H -0.3814(5) -0.0614(5) 0.5643(3) 0.023 Uiso 1 calc R
C20 C -0.4014(5) -0.2122(5) 0.6416(3) 0.0152(10) Uani 1 d .
C21 C -0.5443(5) -0.3601(5) 0.6013(3) 0.0220(11) Uani 1 d .
H21 H -0.5940(5) -0.4123(5) 0.5290(3) 0.026 Uiso 1 calc R
C22 C -0.6138(6) -0.4310(5) 0.6676(3) 0.0285(12) Uani 1 d .
H22 H -0.7102(6) -0.5306(5) 0.6410(3) 0.034 Uiso 1 calc R
C23 C -0.5362(6) -0.3501(5) 0.7748(3) 0.0283(11) Uani 1 d .
H23 H -0.5798(6) -0.3933(5) 0.8221(3) 0.034 Uiso 1 calc R
C24 C -0.3940(6) -0.2051(5) 0.8089(3) 0.0262(11) Uani 1 d .
H24 H -0.3410(6) -0.1527(5) 0.8809(3) 0.031 Uiso 1 calc R

loop_
_atom_type_symbol
_atom_type_description
_atom_type_scat_dispersion_real
_atom_type_scat_dispersion_imag
_atom_type_scat_source
C C 0.0033 0.0016 'International Tables Vol C Tables 4.2.6.8 and 6.1.1.4'
H H 0.0000 0.0000 'International Tables Vol C Tables 4.2.6.8 and 6.1.1.4'
N N 0.0061 0.0033 'International Tables Vol C Tables 4.2.6.8 and 6.1.1.4'
O O 0.0106 0.0060 'International Tables Vol C Tables 4.2.6.8 and 6.1.1.4'
Fe Fe 0.3463 0.8444 'International Tables Vol C Tables 4.2.6.8 and 6.1.1.4'

loop_
_geom_angle_atom_site_label_1
_geom_angle_atom_site_label_2
_geom_angle_atom_site_label_3
_geom_angle
C1 Fe1 C7 106.3(2)
C1 Fe1 C2 40.8(2)
C7 Fe1 C2 120.5(2)
C1 Fe1 C5 41.4(2)
C7 Fe1 C5 124.4(2)
C2 Fe1 C5 68.6(2)
C1 Fe1 C8 122.0(2)
C7 Fe1 C8 41.0(2)
C2 Fe1 C8 105.6(2)
C5 Fe1 C8 160.3(2)
C1 Fe1 C6 122.4(2)
C7 Fe1 C6 40.97(15)
C2 Fe1 C6 157.4(2)
C5 Fe1 C6 109.0(2)
C8 Fe1 C6 68.7(2)
C1 Fe1 C10 158.8(2)
C7 Fe1 C10 68.8(2)
C2 Fe1 C10 159.6(2)
C5 Fe1 C10 123.3(2)
C8 Fe1 C10 68.6(2)
C6 Fe1 C10 40.59(15)
C1 Fe1 C3 68.3(2)
C7 Fe1 C3 156.1(2)
C2 Fe1 C3 40.3(2)
C5 Fe1 C3 67.9(2)
C8 Fe1 C3 120.6(2)
C6 Fe1 C3 161.5(2)
C10 Fe1 C3 124.6(2)
C1 Fe1 C9 158.4(2)
C7 Fe1 C9 68.6(2)
C2 Fe1 C9 122.3(2)
C5 Fe1 C9 158.5(2)
C8 Fe1 C9 40.5(2)
C6 Fe1 C9 68.4(2)
C10 Fe1 C9 40.8(2)
C3 Fe1 C9 107.4(2)
C1 Fe1 C4 68.5(2)
C7 Fe1 C4 161.2(2)
C2 Fe1 C4 68.1(2)
C5 Fe1 C4 39.9(2)
C8 Fe1 C4 157.2(2)
C6 Fe1 C4 125.4(2)
C10 Fe1 C4 109.2(2)
C3 Fe1 C4 40.6(2)
C9 Fe1 C4 123.0(2)
C11 N1 C12 121.2(3)
C13 N2 C17 116.3(3)
C18 N3 C19 119.8(3)
C24 N4 C20 116.8(4)
C2 C1 C5 107.1(3)
C2 C1 C11 125.2(4)
C5 C1 C11 127.6(4)
C2 C1 Fe1 69.9(2)
C5 C1 Fe1 69.7(2)
C11 C1 Fe1 124.8(2)
C3 C2 C1 108.3(4)
C3 C2 Fe1 70.2(2)
C1 C2 Fe1 69.3(2)
C2 C3 C4 108.3(4)
C2 C3 Fe1 69.5(2)
C4 C3 Fe1 70.0(2)
C5 C4 C3 108.1(4)
C5 C4 Fe1 69.4(2)
C3 C4 Fe1 69.4(2)
C4 C5 C1 108.1(4)
C4 C5 Fe1 70.6(2)
C1 C5 Fe1 68.9(2)
C10 C6 C7 108.2(4)
C10 C6 C18 124.2(4)
C7 C6 C18 127.5(3)
C10 C6 Fe1 69.8(2)
C7 C6 Fe1 69.4(2)
C18 C6 Fe1 126.1(3)
C6 C7 C8 107.6(4)
C6 C7 Fe1 69.7(2)
C8 C7 Fe1 69.6(2)
C9 C8 C7 108.3(4)
C9 C8 Fe1 70.3(2)
C7 C8 Fe1 69.4(2)
C8 C9 C10 107.9(4)
C8 C9 Fe1 69.3(2)
C10 C9 Fe1 69.2(2)
C6 C10 C9 108.0(4)
C6 C10 Fe1 69.6(2)
C9 C10 Fe1 70.0(2)
O1 C11 N1 122.1(4)
O1 C11 C1 121.2(4)
N1 C11 C1 116.7(4)
N1 C12 C13 114.2(3)
N2 C13 C14 123.5(4)
N2 C13 C12 116.0(3)
C14 C13 C12 120.4(4)
C13 C14 C15 118.0(4)
C16 C15 C14 119.7(4)
C17 C16 C15 118.4(4)
N2 C17 C16 124.1(4)
O2 C18 N3 122.3(4)
O2 C18 C6 121.3(4)
N3 C18 C6 116.4(3)
N3 C19 C20 113.9(3)
N4 C20 C21 121.7(4)
N4 C20 C19 117.3(4)
C21 C20 C19 121.0(3)
C22 C21 C20 120.3(4)
C21 C22 C23 118.3(4)
C24 C23 C22 118.1(4)
N4 C24 C23 124.7(4)

loop_
_geom_bond_atom_site_label_1
_geom_bond_atom_site_label_2
_geom_bond_distance
Fe1 C1 2.029(4)
Fe1 C7 2.036(3)
Fe1 C2 2.037(4)
Fe1 C5 2.039(4)
Fe1 C8 2.040(4)
Fe1 C6 2.040(4)
Fe1 C10 2.042(4)
Fe1 C3 2.047(4)
Fe1 C9 2.053(4)
Fe1 C4 2.055(4)
O1 C11 1.231(5)
O2 C18 1.231(4)
N1 C11 1.347(5)
N1 C12 1.446(5)
N2 C13 1.341(5)
N2 C17 1.352(5)
N3 C18 1.338(5)
N3 C19 1.454(5)
N4 C24 1.343(5)
N4 C20 1.352(5)
C1 C2 1.416(6)
C1 C5 1.439(5)
C1 C11 1.484(5)
C2 C3 1.406(6)
C3 C4 1.422(6)
C4 C5 1.398(6)
C6 C10 1.416(5)
C6 C7 1.426(5)
C6 C18 1.486(6)
C7 C8 1.427(6)
C8 C9 1.415(6)
C9 C10 1.429(6)
C12 C13 1.526(5)
C13 C14 1.382(5)
C14 C15 1.388(5)
C15 C16 1.366(6)
C16 C17 1.365(6)
C19 C20 1.499(5)
C20 C21 1.379(6)
C21 C22 1.379(6)
C22 C23 1.386(6)
C23 C24 1.365(6)

loop_
_geom_torsion_atom_site_label_1
_geom_torsion_atom_site_label_2
_geom_torsion_atom_site_label_3
_geom_torsion_atom_site_label_4
_geom_torsion
C7 Fe1 C1 C2 -118.1(2)
C2 Fe1 C1 C2 0.000(4)
C5 Fe1 C1 C2 118.0(3)
C8 Fe1 C1 C2 -76.2(3)
C6 Fe1 C1 C2 -159.8(2)
C10 Fe1 C1 C2 168.8(4)
C3 Fe1 C1 C2 37.2(2)
C9 Fe1 C1 C2 -45.2(5)
C4 Fe1 C1 C2 81.0(2)
C7 Fe1 C1 C5 123.9(2)
C2 Fe1 C1 C5 -118.0(3)
C5 Fe1 C1 C5 0.000(3)
C8 Fe1 C1 C5 165.8(2)
C6 Fe1 C1 C5 82.2(2)
C10 Fe1 C1 C5 50.8(5)
C3 Fe1 C1 C5 -80.8(2)
C9 Fe1 C1 C5 -163.2(4)
C4 Fe1 C1 C5 -37.0(2)
C7 Fe1 C1 C11 1.6(4)
C2 Fe1 C1 C11 119.6(4)
C5 Fe1 C1 C11 -122.3(4)
C8 Fe1 C1 C11 43.4(4)
C6 Fe1 C1 C11 -40.2(4)
C10 Fe1 C1 C11 -71.5(6)
C3 Fe1 C1 C11 156.9(4)
C9 Fe1 C1 C11 74.4(5)
C4 Fe1 C1 C11 -159.3(4)
C5 C1 C2 C3 0.4(4)
C11 C1 C2 C3 -178.7(3)
Fe1 C1 C2 C3 -59.6(3)
C5 C1 C2 Fe1 60.0(3)
C11 C1 C2 Fe1 -119.1(4)
Fe1 C1 C2 Fe1 0.000(3)
C1 Fe1 C2 C3 119.5(3)
C7 Fe1 C2 C3 -161.1(2)
C5 Fe1 C2 C3 80.7(3)
C8 Fe1 C2 C3 -119.2(3)
C6 Fe1 C2 C3 168.8(4)
C10 Fe1 C2 C3 -48.9(6)
C3 Fe1 C2 C3 0.000(6)
C9 Fe1 C2 C3 -78.5(3)
C4 Fe1 C2 C3 37.6(2)
C1 Fe1 C2 C1 0.000(4)
C7 Fe1 C2 C1 79.4(3)
C5 Fe1 C2 C1 -38.8(2)
C8 Fe1 C2 C1 121.2(2)
C6 Fe1 C2 C1 49.3(5)
C10 Fe1 C2 C1 -168.4(4)
C3 Fe1 C2 C1 -119.5(3)
C9 Fe1 C2 C1 162.0(2)
C4 Fe1 C2 C1 -81.9(2)
C1 C2 C3 C4 -0.5(4)
Fe1 C2 C3 C4 -59.5(3)
C1 C2 C3 Fe1 59.0(3)
Fe1 C2 C3 Fe1 0.000(3)
C1 Fe1 C3 C2 -37.7(3)
C7 Fe1 C3 C2 43.5(5)
C2 Fe1 C3 C2 0.000(6)
C5 Fe1 C3 C2 -82.5(3)
C8 Fe1 C3 C2 77.6(3)
C6 Fe1 C3 C2 -166.4(5)
C10 Fe1 C3 C2 161.4(3)
C9 Fe1 C3 C2 119.8(3)
C4 Fe1 C3 C2 -119.5(4)
C1 Fe1 C3 C4 81.8(3)
C7 Fe1 C3 C4 163.0(4)
C2 Fe1 C3 C4 119.5(4)
C5 Fe1 C3 C4 37.0(2)
C8 Fe1 C3 C4 -162.9(2)
C6 Fe1 C3 C4 -46.9(6)
C10 Fe1 C3 C4 -79.1(3)
C9 Fe1 C3 C4 -120.7(3)
C4 Fe1 C3 C4 0.000(1)
C2 C3 C4 C5 0.3(4)
Fe1 C3 C4 C5 -58.8(3)
C2 C3 C4 Fe1 59.2(3)
Fe1 C3 C4 Fe1 0.0
C1 Fe1 C4 C5 38.4(2)
C7 Fe1 C4 C5 -38.7(6)
C2 Fe1 C4 C5 82.4(3)
C5 Fe1 C4 C5 0.000(6)
C8 Fe1 C4 C5 160.4(4)
C6 Fe1 C4 C5 -76.8(3)
C10 Fe1 C4 C5 -119.2(3)
C3 Fe1 C4 C5 119.7(4)
C9 Fe1 C4 C5 -162.4(2)
C1 Fe1 C4 C3 -81.4(3)
C7 Fe1 C4 C3 -158.4(5)
C2 Fe1 C4 C3 -37.3(2)
C5 Fe1 C4 C3 -119.7(4)
C8 Fe1 C4 C3 40.7(5)
C6 Fe1 C4 C3 163.5(2)
C10 Fe1 C4 C3 121.1(3)
C3 Fe1 C4 C3 0.000(1)
C9 Fe1 C4 C3 77.9(3)
C3 C4 C5 C1 -0.1(4)
Fe1 C4 C5 C1 -58.9(3)
C3 C4 C5 Fe1 58.8(3)
Fe1 C4 C5 Fe1 0.000(4)
C2 C1 C5 C4 -0.2(4)
C11 C1 C5 C4 178.9(3)
Fe1 C1 C5 C4 60.0(3)
C2 C1 C5 Fe1 -60.2(3)
C11 C1 C5 Fe1 118.9(4)
Fe1 C1 C5 Fe1 0.000(2)
C1 Fe1 C5 C4 -119.3(3)
C7 Fe1 C5 C4 165.9(2)
C2 Fe1 C5 C4 -81.0(3)
C8 Fe1 C5 C4 -157.4(4)
C6 Fe1 C5 C4 122.9(2)
C10 Fe1 C5 C4 80.2(3)
C3 Fe1 C5 C4 -37.6(2)
C9 Fe1 C5 C4 43.8(5)
C4 Fe1 C5 C4 0.000(6)
C1 Fe1 C5 C1 0.000(3)
C7 Fe1 C5 C1 -74.8(3)
C2 Fe1 C5 C1 38.2(2)
C8 Fe1 C5 C1 -38.1(6)
C6 Fe1 C5 C1 -117.8(2)
C10 Fe1 C5 C1 -160.5(2)
C3 Fe1 C5 C1 81.7(2)
C9 Fe1 C5 C1 163.1(4)
C4 Fe1 C5 C1 119.3(3)
C1 Fe1 C6 C10 -163.2(2)
C7 Fe1 C6 C10 119.7(4)
C2 Fe1 C6 C10 160.9(4)
C5 Fe1 C6 C10 -119.3(3)
C8 Fe1 C6 C10 81.5(3)
C10 Fe1 C6 C10 0.000(4)
C3 Fe1 C6 C10 -42.3(6)
C9 Fe1 C6 C10 37.9(2)
C4 Fe1 C6 C10 -78.0(3)
C1 Fe1 C6 C7 77.1(3)
C7 Fe1 C6 C7 0.000(2)
C2 Fe1 C6 C7 41.3(5)
C5 Fe1 C6 C7 121.0(2)
C8 Fe1 C6 C7 -38.1(2)
C10 Fe1 C6 C7 -119.7(4)
C3 Fe1 C6 C7 -162.0(5)
C9 Fe1 C6 C7 -81.7(3)
C4 Fe1 C6 C7 162.3(2)
C1 Fe1 C6 C18 -45.0(4)
C7 Fe1 C6 C18 -122.1(4)
C2 Fe1 C6 C18 -80.8(5)
C5 Fe1 C6 C18 -1.1(4)
C8 Fe1 C6 C18 -160.2(4)
C10 Fe1 C6 C18 118.3(4)
C3 Fe1 C6 C18 75.9(7)
C9 Fe1 C6 C18 156.2(4)
C4 Fe1 C6 C18 40.3(4)
C10 C6 C7 C8 0.4(4)
C18 C6 C7 C8 179.9(3)
Fe1 C6 C7 C8 59.6(3)
C10 C6 C7 Fe1 -59.2(3)
C18 C6 C7 Fe1 120.4(4)
Fe1 C6 C7 Fe1 0.000(2)
C1 Fe1 C7 C6 -120.9(2)
C2 Fe1 C7 C6 -162.9(2)
C5 Fe1 C7 C6 -79.2(3)
C8 Fe1 C7 C6 118.7(4)
C6 Fe1 C7 C6 0.000(2)
C10 Fe1 C7 C6 37.3(2)
C3 Fe1 C7 C6 166.0(4)
C9 Fe1 C7 C6 81.3(3)
C4 Fe1 C7 C6 -50.1(6)
C1 Fe1 C7 C8 120.4(3)
C2 Fe1 C7 C8 78.4(3)
C5 Fe1 C7 C8 162.1(2)
C8 Fe1 C7 C8 0.000(3)
C6 Fe1 C7 C8 -118.7(4)
C10 Fe1 C7 C8 -81.4(3)
C3 Fe1 C7 C8 47.3(5)
C9 Fe1 C7 C8 -37.4(2)
C4 Fe1 C7 C8 -168.8(5)
C6 C7 C8 C9 0.1(4)
Fe1 C7 C8 C9 59.7(3)
C6 C7 C8 Fe1 -59.6(3)
Fe1 C7 C8 Fe1 0.000(3)
C1 Fe1 C8 C9 163.0(2)
C7 Fe1 C8 C9 -119.4(3)
C2 Fe1 C8 C9 121.8(2)
C5 Fe1 C8 C9 -168.2(4)
C6 Fe1 C8 C9 -81.3(2)
C10 Fe1 C8 C9 -37.6(2)
C3 Fe1 C8 C9 80.9(3)
C9 Fe1 C8 C9 0.000(4)
C4 Fe1 C8 C9 51.3(5)
C1 Fe1 C8 C7 -77.6(3)
C7 Fe1 C8 C7 0.000(3)
C2 Fe1 C8 C7 -118.8(3)
C5 Fe1 C8 C7 -48.8(6)
C6 Fe1 C8 C7 38.1(2)
C10 Fe1 C8 C7 81.8(3)
C3 Fe1 C8 C7 -159.7(2)
C9 Fe1 C8 C7 119.4(3)
C4 Fe1 C8 C7 170.7(4)
C7 C8 C9 C10 -0.6(4)
Fe1 C8 C9 C10 58.5(3)
C7 C8 C9 Fe1 -59.1(3)
Fe1 C8 C9 Fe1 0.000(3)
C1 Fe1 C9 C8 -42.3(5)
C7 Fe1 C9 C8 37.9(2)
C2 Fe1 C9 C8 -75.5(3)
C5 Fe1 C9 C8 169.2(4)
C8 Fe1 C9 C8 0.000(5)
C6 Fe1 C9 C8 82.1(2)
C10 Fe1 C9 C8 119.8(3)
C3 Fe1 C9 C8 -117.1(2)
C4 Fe1 C9 C8 -158.9(2)
C1 Fe1 C9 C10 -162.0(3)
C7 Fe1 C9 C10 -81.9(2)
C2 Fe1 C9 C10 164.7(2)
C5 Fe1 C9 C10 49.4(5)
C8 Fe1 C9 C10 -119.8(3)
C6 Fe1 C9 C10 -37.7(2)
C10 Fe1 C9 C10 0.0
C3 Fe1 C9 C10 123.2(2)
C4 Fe1 C9 C10 81.4(3)
C7 C6 C10 C9 -0.8(4)
C18 C6 C10 C9 179.7(3)
Fe1 C6 C10 C9 -59.7(3)
C7 C6 C10 Fe1 58.9(3)
C18 C6 C10 Fe1 -120.6(4)
Fe1 C6 C10 Fe1 0.000(3)
C8 C9 C10 C6 0.9(4)
Fe1 C9 C10 C6 59.5(3)
C8 C9 C10 Fe1 -58.6(3)
Fe1 C9 C10 Fe1 0.0
C1 Fe1 C10 C6 42.5(5)
C7 Fe1 C10 C6 -37.7(2)
C2 Fe1 C10 C6 -158.8(4)
C5 Fe1 C10 C6 80.3(3)
C8 Fe1 C10 C6 -81.8(2)
C6 Fe1 C10 C6 0.000(4)
C3 Fe1 C10 C6 165.0(2)
C9 Fe1 C10 C6 -119.1(3)
C4 Fe1 C10 C6 122.4(2)
C1 Fe1 C10 C9 161.6(4)
C7 Fe1 C10 C9 81.4(2)
C2 Fe1 C10 C9 -39.7(6)
C5 Fe1 C10 C9 -160.6(2)
C8 Fe1 C10 C9 37.2(2)
C6 Fe1 C10 C9 119.1(3)
C3 Fe1 C10 C9 -76.0(3)
C9 Fe1 C10 C9 0.0
C4 Fe1 C10 C9 -118.5(2)
C12 N1 C11 O1 3.7(5)
C12 N1 C11 C1 -178.1(3)
C2 C1 C11 O1 -4.9(6)
C5 C1 C11 O1 176.2(4)
Fe1 C1 C11 O1 -93.7(4)
C2 C1 C11 N1 176.9(3)
C5 C1 C11 N1 -2.0(6)
Fe1 C1 C11 N1 88.1(4)
C11 N1 C12 C13 71.4(4)
C17 N2 C13 C14 1.8(6)
C17 N2 C13 C12 177.6(3)
N1 C12 C13 N2 29.6(5)
N1 C12 C13 C14 -154.5(4)
N2 C13 C14 C15 -0.7(6)
C12 C13 C14 C15 -176.3(4)
C13 C14 C15 C16 -1.0(6)
C14 C15 C16 C17 1.4(7)
C13 N2 C17 C16 -1.3(6)
C15 C16 C17 N2 -0.2(7)
C19 N3 C18 O2 2.8(5)
C19 N3 C18 C6 -178.5(3)
C10 C6 C18 O2 -9.4(6)
C7 C6 C18 O2 171.2(3)
Fe1 C6 C18 O2 -98.2(4)
C10 C6 C18 N3 171.9(3)
C7 C6 C18 N3 -7.5(5)
Fe1 C6 C18 N3 83.1(4)
C18 N3 C19 C20 77.4(4)
C24 N4 C20 C21 0.5(6)
C24 N4 C20 C19 177.6(4)
N3 C19 C20 N4 36.5(5)
N3 C19 C20 C21 -146.3(4)
N4 C20 C21 C22 0.3(6)
C19 C20 C21 C22 -176.8(4)
C20 C21 C22 C23 -0.1(6)
C21 C22 C23 C24 -0.7(6)
C20 N4 C24 C23 -1.4(6)
C22 C23 C24 N4 1.5(7)
